data_2229168
loop_
_publ_author_name
'Liu, Hong'
'Qin, Hui'
'Zhang, Yun-Jie'
'Yang, Hong-Wei'
'Zhang, Jian'

_publ_section_title
;
 Triaqua(1,10-phenanthroline-\k^2^<i>N</i>,<i>N</i>')(sulfato-\k<i>O</i>)zinc(II)
;
_journal_coeditor_code NG5108
_journal_issue 2
_journal_name_full 'Acta Crystallographica Section E'
_journal_page_first m280
_journal_page_last m281
_journal_paper_doi 10.1107/S1600536811003138
_journal_volume 67
_journal_year 2011
_chemical_formula_iupac '[Zn (S O4) (C12 H8 N2) (H2 O)3]'
_chemical_formula_moiety 'C12 H14 N2 O7 S Zn'
_chemical_formula_sum 'C12 H14 N2 O7 S Zn'
_chemical_formula_weight 395.71
_chemical_name_systematic
;
Triaqua(1,10-phenanthroline-\k^2^<i>N</i>,<i>N</i>')(sulfato-
\k<i>O</i>)zinc(II)
;
_space_group_IT_number 19
_symmetry_cell_setting orthorhombic
_symmetry_space_group_name_Hall 'P 2ac 2ab'
_symmetry_space_group_name_H-M 'P 21 21 21'
_atom_sites_solution_hydrogens geom
_atom_sites_solution_primary direct
_atom_sites_solution_secondary difmap
_audit_creation_method SHELXL-97
_cell_angle_alpha 90.00
_cell_angle_beta 90.00
_cell_angle_gamma 90.00
_cell_formula_units_Z 4
_cell_length_a 8.0011(4)
_cell_length_b 9.6006(4)
_cell_length_c 19.1606(9)
_cell_measurement_reflns_used 1025
_cell_measurement_temperature 296(2)
_cell_measurement_theta_max 26.50
_cell_measurement_theta_min 1.50
_cell_volume 1471.83(12)
_computing_cell_refinement 'SAINT (Bruker, 2001)'
_computing_data_collection 'APEX2 (Bruker, 2003)'
_computing_data_reduction 'SAINT (Bruker, 2001)'
_computing_molecular_graphics 'DIAMOND (Brandenburg & Berndt, 1999)'
_computing_publication_material 'SHELXL97 (Sheldrick, 2008)'
_computing_structure_refinement 'SHELXL97 (Sheldrick, 2008)'
_computing_structure_solution 'SHELXS97 (Sheldrick, 2008)'
_diffrn_ambient_temperature 296(2)
_diffrn_measured_fraction_theta_full 0.999
_diffrn_measured_fraction_theta_max 0.999
_diffrn_measurement_device_type 'Bruker APEXII'
_diffrn_measurement_method '\w and \f'
_diffrn_radiation_monochromator graphite
_diffrn_radiation_source 'fine-focus sealed tube'
_diffrn_radiation_type MoK\a
_diffrn_radiation_wavelength 0.71073
_diffrn_reflns_av_R_equivalents 0.0251
_diffrn_reflns_av_sigmaI/netI 0.0410
_diffrn_reflns_limit_h_max 9
_diffrn_reflns_limit_h_min -9
_diffrn_reflns_limit_k_max 11
_diffrn_reflns_limit_k_min -11
_diffrn_reflns_limit_l_max 23
_diffrn_reflns_limit_l_min -22
_diffrn_reflns_number 7397
_diffrn_reflns_theta_full 26.00
_diffrn_reflns_theta_max 26.00
_diffrn_reflns_theta_min 2.13
_exptl_absorpt_coefficient_mu 1.850
_exptl_absorpt_correction_T_max 0.785
_exptl_absorpt_correction_T_min 0.710
_exptl_absorpt_correction_type multi-scan
_exptl_absorpt_process_details '(SADABS; Sheldrick, 1996)'
_exptl_crystal_colour colourless
_exptl_crystal_density_diffrn 1.786
_exptl_crystal_density_method 'not measured'
_exptl_crystal_description block
_exptl_crystal_F_000 808
_exptl_crystal_size_max 0.25
_exptl_crystal_size_mid 0.16
_exptl_crystal_size_min 0.14
_refine_diff_density_max 0.293
_refine_diff_density_min -0.360
_refine_ls_abs_structure_details 'Flack (1983), 1165 Friedel pairs'
_refine_ls_abs_structure_Flack 0.005(9)
_refine_ls_extinction_method none
_refine_ls_goodness_of_fit_ref 1.005
_refine_ls_hydrogen_treatment constr
_refine_ls_matrix_type full
_refine_ls_number_parameters 208
_refine_ls_number_reflns 2793
_refine_ls_number_restraints 0
_refine_ls_restrained_S_all 1.005
_refine_ls_R_factor_all 0.0232
_refine_ls_R_factor_gt 0.0213
_refine_ls_shift/su_max 0.001
_refine_ls_shift/su_mean 0.000
_refine_ls_structure_factor_coef Fsqd
_refine_ls_weighting_details 'calc w=1/[\s^2^(Fo^2^)+(0.0161P)^2^+0.0050P] where P=(Fo^2^+2Fc^2^)/3'
_refine_ls_weighting_scheme calc
_refine_ls_wR_factor_gt 0.0492
_refine_ls_wR_factor_ref 0.0500
_reflns_number_gt 2667
_reflns_number_total 2793
_reflns_threshold_expression I>2\s(I)
_cod_data_source_file ng5108.cif
_cod_data_source_block I
_cod_database_code 2229168
_cod_database_fobs_code 2229168

loop_
_symmetry_equiv_pos_as_xyz
'x, y, z'
'-x+1/2, -y, z+1/2'
'-x, y+1/2, -z+1/2'
'x+1/2, -y+1/2, -z'

loop_
_atom_site_type_symbol
_atom_site_label
_atom_site_fract_x
_atom_site_fract_y
_atom_site_fract_z
_atom_site_U_iso_or_equiv
_atom_site_adp_type
_atom_site_calc_flag
_atom_site_refinement_flags
_atom_site_occupancy
_atom_site_disorder_assembly
_atom_site_disorder_group
Zn Zn 0.35962(3) 0.46528(2) 0.682343(13) 0.02381(7) Uani d . 1 . .
S S 0.75438(7) 0.43014(5) 0.72471(3) 0.02418(13) Uani d . 1 . .
O O1 0.59078(18) 0.36372(14) 0.70689(8) 0.0256(4) Uani d . 1 . .
O O2 0.8188(2) 0.50361(18) 0.66363(10) 0.0400(5) Uani d . 1 . .
O O3 0.7288(2) 0.52839(19) 0.78257(9) 0.0405(4) Uani d . 1 . .
O O4 0.8701(2) 0.31908(16) 0.74536(10) 0.0368(4) Uani d . 1 . .
O O5 0.13662(19) 0.58142(15) 0.67227(9) 0.0360(4) Uani d . 1 . .
H H51 0.0345 0.5516 0.6719 0.043 Uiso d R 1 . .
H H52 0.1259 0.6578 0.6961 0.043 Uiso d R 1 . .
O O6 0.3974(2) 0.57293(15) 0.77750(9) 0.0323(4) Uani d . 1 . .
H H61 0.3775 0.6643 0.7869 0.039 Uiso d R 1 . .
H H62 0.5003 0.5579 0.7908 0.039 Uiso d R 1 . .
O O7 0.2180(2) 0.31186(16) 0.73196(10) 0.0371(4) Uani d . 1 . .
H H71 0.2385 0.2140 0.7387 0.044 Uiso d R 1 . .
H H72 0.1156 0.3184 0.7392 0.044 Uiso d R 1 . .
N N1 0.4592(2) 0.62126(19) 0.61251(10) 0.0264(4) Uani d . 1 . .
N N2 0.3537(3) 0.35890(18) 0.58398(10) 0.0291(4) Uani d . 1 . .
C C1 0.3124(3) 0.2282(3) 0.57089(15) 0.0384(6) Uani d . 1 . .
H H1 0.2798 0.1720 0.6080 0.046 Uiso calc R 1 . .
C C2 0.3153(4) 0.1707(3) 0.50423(16) 0.0489(8) Uani d . 1 . .
H H2 0.2882 0.0775 0.4975 0.059 Uiso calc R 1 . .
C C3 0.3584(4) 0.2526(3) 0.44882(16) 0.0491(7) Uani d . 1 . .
H H3 0.3586 0.2159 0.4039 0.059 Uiso calc R 1 . .
C C4 0.4539(4) 0.4834(4) 0.40547(14) 0.0534(8) Uani d . 1 . .
H H4 0.4550 0.4519 0.3596 0.064 Uiso calc R 1 . .
C C5 0.5013(4) 0.6158(4) 0.41983(16) 0.0560(8) Uani d . 1 . .
H H5 0.5333 0.6740 0.3834 0.067 Uiso calc R 1 . .
C C6 0.5501(4) 0.8055(3) 0.50634(16) 0.0513(8) Uani d . 1 . .
H H6 0.5799 0.8678 0.4713 0.062 Uiso calc R 1 . .
C C7 0.5510(4) 0.8461(3) 0.57495(17) 0.0478(7) Uani d . 1 . .
H H7 0.5808 0.9366 0.5870 0.057 Uiso calc R 1 . .
C C8 0.5069(3) 0.7504(3) 0.62626(15) 0.0356(6) Uani d . 1 . .
H H8 0.5112 0.7786 0.6727 0.043 Uiso calc R 1 . .
C C9 0.4024(3) 0.3920(3) 0.45999(14) 0.0385(6) Uani d . 1 . .
C C10 0.5032(4) 0.6680(3) 0.48954(14) 0.0401(6) Uani d . 1 . .
C C11 0.4028(3) 0.4397(2) 0.52967(12) 0.0270(5) Uani d . 1 . .
C C12 0.4559(3) 0.5801(2) 0.54475(13) 0.0274(5) Uani d . 1 . .

loop_
_atom_site_aniso_label
_atom_site_aniso_U_11
_atom_site_aniso_U_22
_atom_site_aniso_U_33
_atom_site_aniso_U_12
_atom_site_aniso_U_13
_atom_site_aniso_U_23
Zn 0.02190(13) 0.02351(11) 0.02601(13) -0.00085(10) -0.00003(11) 0.00258(11)
S 0.0178(3) 0.0195(2) 0.0353(3) -0.00060(19) -0.0031(2) -0.0023(2)
O1 0.0160(7) 0.0222(7) 0.0387(10) -0.0020(6) -0.0036(7) -0.0028(6)
O2 0.0267(9) 0.0472(11) 0.0462(11) -0.0069(7) 0.0022(7) 0.0116(8)
O3 0.0367(9) 0.0395(9) 0.0453(11) 0.0022(9) -0.0069(8) -0.0196(9)
O4 0.0234(8) 0.0299(8) 0.0570(11) 0.0054(7) -0.0058(9) 0.0058(7)
O5 0.0207(8) 0.0286(7) 0.0589(11) 0.0011(7) -0.0020(9) 0.0013(8)
O6 0.0331(9) 0.0277(8) 0.0361(9) 0.0088(6) -0.0016(7) -0.0025(7)
O7 0.0239(9) 0.0271(8) 0.0601(12) -0.0002(7) 0.0102(8) 0.0125(8)
N1 0.0217(10) 0.0288(9) 0.0288(11) -0.0013(8) 0.0015(8) 0.0004(8)
N2 0.0267(10) 0.0287(8) 0.0317(10) -0.0010(9) -0.0033(10) -0.0012(8)
C1 0.0392(16) 0.0324(12) 0.0436(16) -0.0071(11) -0.0047(12) 0.0014(11)
C2 0.0497(18) 0.0393(14) 0.0578(19) -0.0062(13) -0.0099(14) -0.0176(13)
C3 0.0487(17) 0.0583(16) 0.0402(16) -0.0022(15) -0.0058(15) -0.0209(14)
C4 0.0595(18) 0.076(2) 0.0244(14) -0.0044(17) 0.0069(12) -0.0032(14)
C5 0.068(2) 0.069(2) 0.0307(16) -0.0089(17) 0.0116(15) 0.0113(15)
C6 0.0566(19) 0.0457(16) 0.0515(19) -0.0135(14) 0.0086(15) 0.0187(14)
C7 0.0550(18) 0.0332(13) 0.0553(19) -0.0153(13) 0.0078(15) 0.0037(13)
C8 0.0347(14) 0.0338(12) 0.0383(15) -0.0065(11) 0.0018(12) -0.0044(11)
C9 0.0332(15) 0.0476(14) 0.0347(14) 0.0019(11) -0.0005(11) -0.0067(12)
C10 0.0385(15) 0.0482(15) 0.0338(15) -0.0037(13) 0.0085(12) 0.0071(12)
C11 0.0206(11) 0.0342(12) 0.0262(12) 0.0019(9) 0.0003(9) -0.0021(9)
C12 0.0221(12) 0.0324(11) 0.0277(12) 0.0007(9) 0.0014(10) 0.0009(10)

loop_
_atom_type_symbol
_atom_type_description
_atom_type_scat_dispersion_real
_atom_type_scat_dispersion_imag
_atom_type_scat_source
Zn Zn 0.2839 1.4301 'International Tables Vol C Tables 4.2.6.8 and 6.1.1.4'
S S 0.1246 0.1234 'International Tables Vol C Tables 4.2.6.8 and 6.1.1.4'
O O 0.0106 0.0060 'International Tables Vol C Tables 4.2.6.8 and 6.1.1.4'
N N 0.0061 0.0033 'International Tables Vol C Tables 4.2.6.8 and 6.1.1.4'
C C 0.0033 0.0016 'International Tables Vol C Tables 4.2.6.8 and 6.1.1.4'
H H 0.0000 0.0000 'International Tables Vol C Tables 4.2.6.8 and 6.1.1.4'

loop_
_geom_angle_atom_site_label_1
_geom_angle_atom_site_label_2
_geom_angle_atom_site_label_3
_geom_angle_site_symmetry_1
_geom_angle_site_symmetry_3
_geom_angle
_geom_angle_publ_flag
O7 Zn O5 . . 87.46(6) n
O7 Zn O6 . . 91.71(7) n
O5 Zn O6 . . 86.66(6) n
O7 Zn O1 . . 92.72(6) n
O5 Zn O1 . . 171.49(6) n
O6 Zn O1 . . 84.83(6) n
O7 Zn N2 . . 92.99(7) n
O5 Zn N2 . . 98.77(7) n
O6 Zn N2 . . 172.97(7) n
O1 Zn N2 . . 89.73(7) n
O7 Zn N1 . . 166.26(7) n
O5 Zn N1 . . 83.64(6) n
O6 Zn N1 . . 98.18(7) n
O1 Zn N1 . . 97.64(6) n
N2 Zn N1 . . 78.11(7) n
O2 S O4 . . 110.15(10) n
O2 S O3 . . 110.09(11) n
O4 S O3 . . 110.55(11) n
O2 S O1 . . 109.39(10) n
O4 S O1 . . 107.69(9) n
O3 S O1 . . 108.91(10) n
S O1 Zn . . 127.69(8) n
Zn O5 H51 . . 128.6 n
Zn O5 H52 . . 118.8 n
H51 O5 H52 . . 101.0 n
Zn O6 H61 . . 128.0 n
Zn O6 H62 . . 107.7 n
H61 O6 H62 . . 105.5 n
Zn O7 H71 . . 131.1 n
Zn O7 H72 . . 123.8 n
H71 O7 H72 . . 102.6 n
C8 N1 C12 . . 118.0(2) n
C8 N1 Zn . . 129.22(18) n
C12 N1 Zn . . 112.53(14) n
C1 N2 C11 . . 118.0(2) n
C1 N2 Zn . . 128.65(18) n
C11 N2 Zn . . 113.30(14) n
N2 C1 C2 . . 123.1(3) n
N2 C1 H1 . . 118.4 n
C2 C1 H1 . . 118.4 n
C3 C2 C1 . . 119.3(2) n
C3 C2 H2 . . 120.3 n
C1 C2 H2 . . 120.3 n
C2 C3 C9 . . 119.7(3) n
C2 C3 H3 . . 120.2 n
C9 C3 H3 . . 120.2 n
C5 C4 C9 . . 120.7(3) n
C5 C4 H4 . . 119.7 n
C9 C4 H4 . . 119.7 n
C4 C5 C10 . . 121.5(3) n
C4 C5 H5 . . 119.2 n
C10 C5 H5 . . 119.2 n
C7 C6 C10 . . 119.2(3) n
C7 C6 H6 . . 120.4 n
C10 C6 H6 . . 120.4 n
C6 C7 C8 . . 119.2(3) n
C6 C7 H7 . . 120.4 n
C8 C7 H7 . . 120.4 n
N1 C8 C7 . . 123.5(3) n
N1 C8 H8 . . 118.3 n
C7 C8 H8 . . 118.3 n
C3 C9 C11 . . 117.1(2) n
C3 C9 C4 . . 123.3(3) n
C11 C9 C4 . . 119.5(2) n
C12 C10 C6 . . 117.5(2) n
C12 C10 C5 . . 119.4(3) n
C6 C10 C5 . . 123.1(3) n
N2 C11 C9 . . 122.6(2) n
N2 C11 C12 . . 117.8(2) n
C9 C11 C12 . . 119.6(2) n
N1 C12 C10 . . 122.7(2) n
N1 C12 C11 . . 118.0(2) n
C10 C12 C11 . . 119.3(2) n

loop_
_geom_bond_atom_site_label_1
_geom_bond_atom_site_label_2
_geom_bond_site_symmetry_2
_geom_bond_distance
_geom_bond_publ_flag
Zn O7 . 2.0874(16) y
Zn O5 . 2.1128(15) y
Zn O6 . 2.1175(16) y
Zn O1 . 2.1431(15) y
Zn N2 . 2.1442(19) y
Zn N1 . 2.1605(19) y
S O2 . 1.4605(18) n
S O4 . 1.4663(16) n
S O3 . 1.4698(18) n
S O1 . 1.4955(15) n
O5 H51 . 0.8655 n
O5 H52 . 0.8678 n
O6 H61 . 0.9094 n
O6 H62 . 0.8738 n
O7 H71 . 0.9628 n
O7 H72 . 0.8331 n
N1 C8 . 1.324(3) n
N1 C12 . 1.357(3) n
N2 C1 . 1.322(3) n
N2 C11 . 1.356(3) n
C1 C2 . 1.392(4) n
C1 H1 . 0.9300 n
C2 C3 . 1.365(4) n
C2 H2 . 0.9300 n
C3 C9 . 1.400(4) n
C3 H3 . 0.9300 n
C4 C5 . 1.355(5) n
C4 C9 . 1.425(4) n
C4 H4 . 0.9300 n
C5 C10 . 1.427(4) n
C5 H5 . 0.9300 n
C6 C7 . 1.371(4) n
C6 C10 . 1.409(4) n
C6 H6 . 0.9300 n
C7 C8 . 1.392(4) n
C7 H7 . 0.9300 n
C8 H8 . 0.9300 n
C9 C11 . 1.412(3) n
C10 C12 . 1.405(3) n
C11 C12 . 1.442(3) n

loop_
_geom_hbond_atom_site_label_D
_geom_hbond_atom_site_label_H
_geom_hbond_atom_site_label_A
_geom_hbond_site_symmetry_A
_geom_hbond_distance_DH
_geom_hbond_distance_HA
_geom_hbond_distance_DA
_geom_hbond_angle_DHA
O5 H51 O2 1_455 0.87 1.79 2.655(2) 174
O5 H52 O4 3_656 0.87 1.91 2.775(2) 172
O6 H61 O1 3_656 0.91 1.93 2.809(2) 161
O6 H62 O3 . 0.87 1.86 2.688(2) 158
O7 H71 O3 3_646 0.96 1.85 2.769(3) 160
O7 H72 O4 1_455 0.83 1.97 2.797(2) 173
C1 H1 O3 3_646 0.93 2.51 3.416(3) 165

loop_
_geom_torsion_atom_site_label_1
_geom_torsion_atom_site_label_2
_geom_torsion_atom_site_label_3
_geom_torsion_atom_site_label_4
_geom_torsion_site_symmetry_1
_geom_torsion_site_symmetry_2
_geom_torsion_site_symmetry_3
_geom_torsion_site_symmetry_4
_geom_torsion
_geom_torsion_publ_flag
O2 S O1 Zn . . . . -66.81(14) n
O4 S O1 Zn . . . . 173.47(11) n
O3 S O1 Zn . . . . 53.56(15) n
O7 Zn O1 S . . . . -144.44(12) n
O6 Zn O1 S . . . . -52.97(12) n
N2 Zn O1 S . . . . 122.58(13) n
N1 Zn O1 S . . . . 44.62(13) n
O7 Zn N1 C8 . . . . 127.7(3) n
O5 Zn N1 C8 . . . . 77.8(2) n
O6 Zn N1 C8 . . . . -7.9(2) n
O1 Zn N1 C8 . . . . -93.7(2) n
N2 Zn N1 C8 . . . . 178.2(2) n
O7 Zn N1 C12 . . . . -45.9(4) n
O5 Zn N1 C12 . . . . -95.77(15) n
O6 Zn N1 C12 . . . . 178.55(15) n
O1 Zn N1 C12 . . . . 92.71(15) n
N2 Zn N1 C12 . . . . 4.61(15) n
O7 Zn N2 C1 . . . . -15.4(2) n
O5 Zn N2 C1 . . . . -103.3(2) n
O1 Zn N2 C1 . . . . 77.3(2) n
N1 Zn N2 C1 . . . . 175.2(2) n
O7 Zn N2 C11 . . . . 165.96(15) n
O5 Zn N2 C11 . . . . 78.08(16) n
O1 Zn N2 C11 . . . . -101.33(16) n
N1 Zn N2 C11 . . . . -3.46(15) n
C11 N2 C1 C2 . . . . -0.7(4) n
Zn N2 C1 C2 . . . . -179.3(2) n
N2 C1 C2 C3 . . . . -1.8(5) n
C1 C2 C3 C9 . . . . 1.4(5) n
C9 C4 C5 C10 . . . . 0.7(5) n
C10 C6 C7 C8 . . . . 0.4(5) n
C12 N1 C8 C7 . . . . 1.1(4) n
Zn N1 C8 C7 . . . . -172.2(2) n
C6 C7 C8 N1 . . . . -1.8(5) n
C2 C3 C9 C11 . . . . 1.3(4) n
C2 C3 C9 C4 . . . . 178.0(3) n
C5 C4 C9 C3 . . . . -177.4(3) n
C5 C4 C9 C11 . . . . -0.8(4) n
C7 C6 C10 C12 . . . . 1.4(4) n
C7 C6 C10 C5 . . . . -178.9(3) n
C4 C5 C10 C12 . . . . 0.4(5) n
C4 C5 C10 C6 . . . . -179.3(3) n
C1 N2 C11 C9 . . . . 3.6(3) n
Zn N2 C11 C9 . . . . -177.59(18) n
C1 N2 C11 C12 . . . . -176.9(2) n
Zn N2 C11 C12 . . . . 1.9(3) n
C3 C9 C11 N2 . . . . -3.9(4) n
C4 C9 C11 N2 . . . . 179.3(2) n
C3 C9 C11 C12 . . . . 176.6(2) n
C4 C9 C11 C12 . . . . -0.2(4) n
C8 N1 C12 C10 . . . . 1.0(3) n
Zn N1 C12 C10 . . . . 175.37(19) n
C8 N1 C12 C11 . . . . -179.6(2) n
Zn N1 C12 C11 . . . . -5.2(2) n
C6 C10 C12 N1 . . . . -2.2(4) n
C5 C10 C12 N1 . . . . 178.1(3) n
C6 C10 C12 C11 . . . . 178.4(3) n
C5 C10 C12 C11 . . . . -1.3(4) n
N2 C11 C12 N1 . . . . 2.3(3) n
C9 C11 C12 N1 . . . . -178.2(2) n
N2 C11 C12 C10 . . . . -178.2(2) n
C9 C11 C12 C10 . . . . 1.3(3) n
